data_7002776
loop_
_publ_author_name
'Crimmin, Mark R.'
'Barrett, Anthony G. M.'
'Hill, Michael S.'
'MacDougall, Dugald J.'
'Mahon, Mary F.'
'Procopiou, Panayiotis A.'

_publ_section_title
;
 \b-Diketiminate C--H activation with heavier group 2 alkyls
;
_journal_issue 44
_journal_name_full 'Dalton Transactions'
_journal_page_first 9715
_journal_page_last 9717
_journal_paper_doi 10.1039/b917466b
_journal_year 2009
_chemical_formula_sum 'C42 H61 Ca N3 O'
_chemical_formula_weight 664.02
_chemical_name_systematic
;
?
;
_space_group_IT_number 2
_symmetry_cell_setting triclinic
_symmetry_space_group_name_Hall '-P 1'
_symmetry_space_group_name_H-M 'P -1'
_atom_sites_solution_hydrogens geom
_atom_sites_solution_primary direct
_atom_sites_solution_secondary difmap
_audit_creation_method SHELXL-97
_cell_angle_alpha 90.125(1)
_cell_angle_beta 91.025(1)
_cell_angle_gamma 97.899(1)
_cell_formula_units_Z 4
_cell_length_a 12.2139(2)
_cell_length_b 17.7982(4)
_cell_length_c 18.2010(5)
_cell_measurement_reflns_used 54565
_cell_measurement_temperature 150(2)
_cell_measurement_theta_max 25.028
_cell_measurement_theta_min 2.910
_cell_volume 3918.42(15)
_computing_cell_refinement 'HKL Scalepack (Otwinowski & Minor 1997)'
_computing_data_collection 'Collect (Bruker AXS BV, 1997-2004)'
_computing_data_reduction 'Denzo & Scalepack (Otwinowski & Minor, 1997)'
_computing_molecular_graphics 'ORTEX (P.McArdle, 1995)'
_computing_publication_material 'SHELXL-97/2 (Sheldrick,1997)'
_computing_structure_refinement 'SHELXL-97 (Sheldrick, 1997)'
_computing_structure_solution 'SHELXS-97 (Sheldrick, 1990)'
_diffrn_ambient_temperature 150(2)
_diffrn_measured_fraction_theta_full 0.993
_diffrn_measured_fraction_theta_max 0.993
_diffrn_measurement_device_type '95mm CCD camera on \k-goniostat'
_diffrn_measurement_method CCD
_diffrn_radiation_monochromator graphite
_diffrn_radiation_source 'fine-focus sealed tube'
_diffrn_radiation_type MoK\a
_diffrn_radiation_wavelength 0.71073
_diffrn_reflns_av_R_equivalents 0.1176
_diffrn_reflns_av_sigmaI/netI 0.0878
_diffrn_reflns_limit_h_max 14
_diffrn_reflns_limit_h_min -14
_diffrn_reflns_limit_k_max 21
_diffrn_reflns_limit_k_min -21
_diffrn_reflns_limit_l_max 21
_diffrn_reflns_limit_l_min -21
_diffrn_reflns_number 65141
_diffrn_reflns_theta_full 25.07
_diffrn_reflns_theta_max 25.07
_diffrn_reflns_theta_min 3.84
_exptl_absorpt_coefficient_mu 0.194
_exptl_absorpt_correction_T_max 1.00
_exptl_absorpt_correction_T_min 0.88
_exptl_absorpt_correction_type multi-scan
_exptl_absorpt_process_details
;
multi-scan from symmetry-related measurements
Sortav (Blessing 1995)
;
_exptl_crystal_colour Colourless
_exptl_crystal_density_diffrn 1.126
_exptl_crystal_density_method 'not measured'
_exptl_crystal_description Block
_exptl_crystal_F_000 1448
_exptl_crystal_size_max 0.20
_exptl_crystal_size_mid 0.10
_exptl_crystal_size_min 0.10
_refine_diff_density_max 0.474
_refine_diff_density_min -0.324
_refine_diff_density_rms 0.056
_refine_ls_extinction_method none
_refine_ls_goodness_of_fit_ref 1.074
_refine_ls_hydrogen_treatment constr
_refine_ls_matrix_type full
_refine_ls_number_parameters 844
_refine_ls_number_reflns 13817
_refine_ls_number_restraints 0
_refine_ls_restrained_S_all 1.074
_refine_ls_R_factor_all 0.1253
_refine_ls_R_factor_gt 0.0654
_refine_ls_shift/su_max 0.000
_refine_ls_shift/su_mean 0.000
_refine_ls_structure_factor_coef Fsqd
_refine_ls_weighting_details 'calc w=1/[\s^2^(Fo^2^)+(0.0346P)^2^+5.2857P] where P=(Fo^2^+2Fc^2^)/3'
_refine_ls_weighting_scheme calc
_refine_ls_wR_factor_gt 0.1286
_refine_ls_wR_factor_ref 0.1575
_reflns_number_gt 8509
_reflns_number_total 13817
_reflns_threshold_expression >2sigma(I)
_cod_data_source_file b917466b.txt
_cod_data_source_block c:\x-ray\kappa\old_ka~1\k08msh~1\maxus2\k08msh57
_cod_depositor_comments
;
The following automatic conversions were performed:
'_symmetry_cell_setting' value 'Triclinic' changed to 'triclinic'
according to '/home/saulius/struct/CIF-dictionaries/cif_core.dic'
dictionary named 'cif_core.dic' version 2.4.1 from
2010-06-29.

'_exptl_absorpt_correction_type' value 'Multi-Scan' changed
to 'multi-scan' according to
'/home/saulius/struct/CIF-dictionaries/cif_core.dic' dictionary named
'cif_core.dic' version 2.4.1 from 2010-06-29.

Automatic conversion script
Id: cif_fix_enum 1527 2010-12-29 10:47:43Z saulius 
;
_cod_original_sg_symbol_H-M P-1
_cod_database_code 7002776

loop_
_symmetry_equiv_pos_as_xyz
'x, y, z'
'-x, -y, -z'

loop_
_atom_site_label
_atom_site_type_symbol
_atom_site_fract_x
_atom_site_fract_y
_atom_site_fract_z
_atom_site_U_iso_or_equiv
_atom_site_adp_type
_atom_site_occupancy
_atom_site_symmetry_multiplicity
_atom_site_calc_flag
_atom_site_refinement_flags
_atom_site_disorder_assembly
_atom_site_disorder_group
C1 C -0.2898(4) -0.7890(2) 0.7365(3) 0.0534(12) Uani 1 1 d . . .
H1A H -0.3601 -0.7931 0.7634 0.064 Uiso 1 1 calc R . .
H1B H -0.2362 -0.7463 0.7556 0.064 Uiso 1 1 calc R . .
C2 C -0.3037(3) -0.7892(2) 0.6588(2) 0.0422(10) Uani 1 1 d . . .
C3 C -0.2163(3) -0.7968(2) 0.6100(2) 0.0355(9) Uani 1 1 d . . .
C4 C -0.2336(4) -0.7990(2) 0.5338(2) 0.0483(11) Uani 1 1 d . . .
H4 H -0.1727 -0.8019 0.5027 0.058 Uiso 1 1 calc R . .
C5 C -0.3366(5) -0.7972(3) 0.5029(3) 0.0663(15) Uani 1 1 d . . .
H5 H -0.3474 -0.7994 0.4510 0.080 Uiso 1 1 calc R . .
C6 C -0.4241(5) -0.7922(3) 0.5489(4) 0.0715(17) Uani 1 1 d . . .
H6 H -0.4959 -0.7913 0.5283 0.086 Uiso 1 1 calc R . .
C7 C -0.4094(4) -0.7883(2) 0.6237(3) 0.0600(14) Uani 1 1 d . . .
H7 H -0.4717 -0.7849 0.6534 0.072 Uiso 1 1 calc R . .
C8 C -0.0341(3) -0.8372(3) 0.5949(2) 0.0526(12) Uani 1 1 d . . .
H8A H 0.0365 -0.8390 0.6207 0.079 Uiso 1 1 calc R . .
H8B H -0.0216 -0.8069 0.5501 0.079 Uiso 1 1 calc R . .
H8C H -0.0676 -0.8888 0.5818 0.079 Uiso 1 1 calc R . .
C9 C -0.0526(3) -0.7274(2) 0.6653(3) 0.0554(12) Uani 1 1 d . . .
H9A H 0.0197 -0.7326 0.6874 0.083 Uiso 1 1 calc R . .
H9B H -0.0976 -0.7051 0.7014 0.083 Uiso 1 1 calc R . .
H9C H -0.0427 -0.6944 0.6223 0.083 Uiso 1 1 calc R . .
C10 C -0.2810(3) -1.0416(2) 0.8606(2) 0.0351(9) Uani 1 1 d . . .
C11 C -0.1829(3) -1.0734(2) 0.8529(2) 0.0361(9) Uani 1 1 d . . .
H11 H -0.1840 -1.1229 0.8725 0.043 Uiso 1 1 calc R . .
C12 C -0.0834(3) -1.0429(2) 0.8206(2) 0.0311(8) Uani 1 1 d . . .
C13 C 0.0149(3) -1.0837(2) 0.8392(2) 0.0417(10) Uani 1 1 d . . .
H13A H 0.0806 -1.0587 0.8144 0.063 Uiso 1 1 calc R . .
H13B H -0.0008 -1.1366 0.8227 0.063 Uiso 1 1 calc R . .
H13C H 0.0283 -1.0822 0.8925 0.063 Uiso 1 1 calc R . .
C14 C -0.3639(3) -1.0826(2) 0.9132(2) 0.0513(11) Uani 1 1 d . . .
H14A H -0.3805 -1.0473 0.9515 0.077 Uiso 1 1 calc R . .
H14B H -0.3327 -1.1250 0.9359 0.077 Uiso 1 1 calc R . .
H14C H -0.4321 -1.1020 0.8861 0.077 Uiso 1 1 calc R . .
C15 C 0.0340(3) -0.9509(2) 0.7513(2) 0.0304(8) Uani 1 1 d . . .
C16 C 0.0828(3) -0.9843(2) 0.6924(2) 0.0320(8) Uani 1 1 d . . .
C17 C 0.1774(3) -0.9445(2) 0.6619(2) 0.0395(9) Uani 1 1 d . . .
H17 H 0.2110 -0.9663 0.6219 0.047 Uiso 1 1 calc R . .
C18 C 0.2234(3) -0.8745(2) 0.6883(2) 0.0436(10) Uani 1 1 d . . .
H18 H 0.2862 -0.8476 0.6653 0.052 Uiso 1 1 calc R . .
C19 C 0.1781(3) -0.8434(2) 0.7482(2) 0.0404(10) Uani 1 1 d . . .
H19 H 0.2119 -0.7960 0.7675 0.049 Uiso 1 1 calc R . .
C20 C 0.0836(3) -0.8804(2) 0.7807(2) 0.0335(9) Uani 1 1 d . . .
C21 C 0.0355(3) -1.0611(2) 0.6595(2) 0.0347(9) Uani 1 1 d . . .
H21 H -0.0299 -1.0821 0.6889 0.042 Uiso 1 1 calc R . .
C22 C 0.1186(3) -1.1182(2) 0.6620(2) 0.0464(10) Uani 1 1 d . . .
H22A H 0.0844 -1.1665 0.6405 0.070 Uiso 1 1 calc R . .
H22B H 0.1405 -1.1261 0.7131 0.070 Uiso 1 1 calc R . .
H22C H 0.1840 -1.0985 0.6339 0.070 Uiso 1 1 calc R . .
C23 C -0.0041(3) -1.0526(2) 0.5802(2) 0.0431(10) Uani 1 1 d . . .
H23A H -0.0344 -1.1025 0.5604 0.065 Uiso 1 1 calc R . .
H23B H 0.0583 -1.0307 0.5504 0.065 Uiso 1 1 calc R . .
H23C H -0.0615 -1.0192 0.5789 0.065 Uiso 1 1 calc R . .
C24 C 0.0371(3) -0.8475(2) 0.8496(2) 0.0420(10) Uani 1 1 d . . .
H24 H -0.0453 -0.8550 0.8439 0.050 Uiso 1 1 calc R . .
C25 C 0.0653(4) -0.8904(3) 0.9179(2) 0.0575(12) Uani 1 1 d . . .
H25A H 0.0408 -0.9447 0.9106 0.086 Uiso 1 1 calc R . .
H25B H 0.0277 -0.8722 0.9602 0.086 Uiso 1 1 calc R . .
H25C H 0.1454 -0.8818 0.9268 0.086 Uiso 1 1 calc R . .
C26 C 0.0737(4) -0.7631(2) 0.8606(3) 0.0607(13) Uani 1 1 d . . .
H26A H 0.0547 -0.7357 0.8165 0.091 Uiso 1 1 calc R . .
H26B H 0.1538 -0.7540 0.8693 0.091 Uiso 1 1 calc R . .
H26C H 0.0361 -0.7452 0.9030 0.091 Uiso 1 1 calc R . .
C27 C -0.3964(3) -0.9452(2) 0.8517(2) 0.0317(8) Uani 1 1 d . . .
C28 C -0.3826(3) -0.8923(2) 0.9100(2) 0.0350(9) Uani 1 1 d . . .
C29 C -0.4707(3) -0.8546(2) 0.9282(2) 0.0421(10) Uani 1 1 d . . .
H29 H -0.4616 -0.8183 0.9669 0.050 Uiso 1 1 calc R . .
C30 C -0.5715(3) -0.8687(2) 0.8912(2) 0.0448(10) Uani 1 1 d . . .
H30 H -0.6306 -0.8420 0.9039 0.054 Uiso 1 1 calc R . .
C31 C -0.5848(3) -0.9219(2) 0.8357(2) 0.0452(10) Uani 1 1 d . . .
H31 H -0.6543 -0.9323 0.8108 0.054 Uiso 1 1 calc R . .
C32 C -0.4992(3) -0.9608(2) 0.8152(2) 0.0382(9) Uani 1 1 d . . .
C33 C -0.5170(3) -1.0175(2) 0.7515(2) 0.0449(10) Uani 1 1 d . . .
H33 H -0.4487 -1.0424 0.7476 0.054 Uiso 1 1 calc R . .
C34 C -0.5342(4) -0.9783(3) 0.6791(2) 0.0556(12) Uani 1 1 d . . .
H34A H -0.5446 -1.0160 0.6394 0.083 Uiso 1 1 calc R . .
H34B H -0.4693 -0.9411 0.6693 0.083 Uiso 1 1 calc R . .
H34C H -0.5999 -0.9524 0.6820 0.083 Uiso 1 1 calc R . .
C35 C -0.6139(4) -1.0794(3) 0.7657(3) 0.0656(14) Uani 1 1 d . . .
H35A H -0.6228 -1.1152 0.7244 0.098 Uiso 1 1 calc R . .
H35B H -0.6817 -1.0563 0.7710 0.098 Uiso 1 1 calc R . .
H35C H -0.5993 -1.1064 0.8109 0.098 Uiso 1 1 calc R . .
C36 C -0.2742(3) -0.8761(2) 0.9533(2) 0.0438(10) Uani 1 1 d . . .
H36 H -0.2214 -0.9086 0.9328 0.053 Uiso 1 1 calc R . .
C37 C -0.2905(5) -0.8962(4) 1.0350(3) 0.0842(18) Uani 1 1 d . . .
H37A H -0.3234 -0.9494 1.0393 0.126 Uiso 1 1 calc R . .
H37B H -0.3398 -0.8635 1.0568 0.126 Uiso 1 1 calc R . .
H37C H -0.2188 -0.8885 1.0609 0.126 Uiso 1 1 calc R . .
C38 C -0.2230(4) -0.7942(3) 0.9473(3) 0.0587(12) Uani 1 1 d . . .
H38A H -0.1533 -0.7863 0.9756 0.088 Uiso 1 1 calc R . .
H38B H -0.2739 -0.7614 0.9669 0.088 Uiso 1 1 calc R . .
H38C H -0.2087 -0.7819 0.8956 0.088 Uiso 1 1 calc R . .
C39 C -0.2783(3) -1.0794(2) 0.6450(2) 0.0395(9) Uani 1 1 d . . .
H39A H -0.2977 -1.0888 0.6971 0.047 Uiso 1 1 calc R . .
H39B H -0.2100 -1.1015 0.6348 0.047 Uiso 1 1 calc R . .
C40 C -0.3031(3) -0.9867(2) 0.5556(2) 0.0399(9) Uani 1 1 d . . .
H40A H -0.2418 -0.9639 0.5243 0.048 Uiso 1 1 calc R . .
H40B H -0.3608 -0.9527 0.5561 0.048 Uiso 1 1 calc R . .
C41 C -0.3504(4) -1.0648(3) 0.5272(2) 0.0625(14) Uani 1 1 d . . .
H41A H -0.2977 -1.0853 0.4945 0.075 Uiso 1 1 calc R . .
H41B H -0.4208 -1.0630 0.4998 0.075 Uiso 1 1 calc R . .
C42 C -0.3694(4) -1.1128(2) 0.5959(3) 0.0547(12) Uani 1 1 d . . .
H42A H -0.4423 -1.1084 0.6173 0.066 Uiso 1 1 calc R . .
H42B H -0.3647 -1.1668 0.5854 0.066 Uiso 1 1 calc R . .
C43 C -0.1836(4) -0.2732(2) 0.7210(2) 0.0507(11) Uani 1 1 d . . .
H43A H -0.2136 -0.2387 0.7557 0.061 Uiso 1 1 calc R . .
H43B H -0.1019 -0.2637 0.7200 0.061 Uiso 1 1 calc R . .
C44 C -0.2360(3) -0.2783(2) 0.6506(2) 0.0373(9) Uani 1 1 d . . .
C45 C -0.3505(3) -0.3052(2) 0.6382(2) 0.0311(8) Uani 1 1 d . . .
C46 C -0.3963(3) -0.3129(2) 0.5678(2) 0.0357(9) Uani 1 1 d . . .
H46 H -0.4734 -0.3289 0.5618 0.043 Uiso 1 1 calc R . .
C47 C -0.3321(4) -0.2978(2) 0.5062(2) 0.0480(11) Uani 1 1 d . . .
H47 H -0.3642 -0.3039 0.4583 0.058 Uiso 1 1 calc R . .
C48 C -0.2214(4) -0.2741(3) 0.5158(3) 0.0524(12) Uani 1 1 d . . .
H48 H -0.1763 -0.2642 0.4740 0.063 Uiso 1 1 calc R . .
C49 C -0.1743(3) -0.2645(2) 0.5846(3) 0.0502(11) Uani 1 1 d . . .
H49 H -0.0972 -0.2479 0.5888 0.060 Uiso 1 1 calc R . .
C50 C -0.5219(3) -0.3728(3) 0.6880(3) 0.0567(12) Uani 1 1 d . . .
H50A H -0.5614 -0.3832 0.7341 0.085 Uiso 1 1 calc R . .
H50B H -0.5074 -0.4207 0.6660 0.085 Uiso 1 1 calc R . .
H50C H -0.5671 -0.3470 0.6539 0.085 Uiso 1 1 calc R . .
C51 C -0.4408(4) -0.2558(3) 0.7420(2) 0.0617(14) Uani 1 1 d . . .
H51A H -0.4852 -0.2709 0.7852 0.093 Uiso 1 1 calc R . .
H51B H -0.4820 -0.2260 0.7090 0.093 Uiso 1 1 calc R . .
H51C H -0.3714 -0.2252 0.7576 0.093 Uiso 1 1 calc R . .
C52 C -0.0970(3) -0.5231(2) 0.81553(19) 0.0306(8) Uani 1 1 d . . .
C53 C -0.1875(3) -0.5702(2) 0.8426(2) 0.0339(9) Uani 1 1 d . . .
H53 H -0.1733 -0.6195 0.8559 0.041 Uiso 1 1 calc R . .
C54 C -0.2975(3) -0.5563(2) 0.8534(2) 0.0321(8) Uani 1 1 d . . .
C55 C -0.3635(3) -0.6131(2) 0.9043(2) 0.0435(10) Uani 1 1 d . . .
H55A H -0.4384 -0.6000 0.9092 0.065 Uiso 1 1 calc R . .
H55B H -0.3270 -0.6114 0.9528 0.065 Uiso 1 1 calc R . .
H55C H -0.3676 -0.6643 0.8836 0.065 Uiso 1 1 calc R . .
C56 C 0.0147(3) -0.5508(2) 0.8275(2) 0.0410(10) Uani 1 1 d . . .
H56A H 0.0543 -0.5485 0.7810 0.062 Uiso 1 1 calc R . .
H56B H 0.0033 -0.6032 0.8451 0.062 Uiso 1 1 calc R . .
H56C H 0.0583 -0.5184 0.8641 0.062 Uiso 1 1 calc R . .
C57 C -0.0007(3) -0.4056(2) 0.7755(2) 0.0332(9) Uani 1 1 d . . .
C58 C 0.0613(3) -0.4032(2) 0.7107(2) 0.0402(10) Uani 1 1 d . . .
C59 C 0.1543(3) -0.3489(3) 0.7055(3) 0.0555(12) Uani 1 1 d . . .
H59 H 0.1961 -0.3463 0.6618 0.067 Uiso 1 1 calc R . .
C60 C 0.1874(3) -0.2987(3) 0.7619(3) 0.0555(12) Uani 1 1 d . . .
H60 H 0.2510 -0.2620 0.7571 0.067 Uiso 1 1 calc R . .
C61 C 0.1276(3) -0.3024(2) 0.8251(2) 0.0469(11) Uani 1 1 d . . .
H61 H 0.1518 -0.2684 0.8643 0.056 Uiso 1 1 calc R . .
C62 C 0.0329(3) -0.3543(2) 0.8337(2) 0.0371(9) Uani 1 1 d . . .
C63 C 0.0286(3) -0.4584(3) 0.6477(2) 0.0524(12) Uani 1 1 d . . .
H63 H -0.0386 -0.4931 0.6626 0.063 Uiso 1 1 calc R . .
C64 C 0.1186(4) -0.5073(3) 0.6302(3) 0.0713(15) Uani 1 1 d . . .
H64A H 0.0932 -0.5421 0.5898 0.107 Uiso 1 1 calc R . .
H64B H 0.1345 -0.5364 0.6738 0.107 Uiso 1 1 calc R . .
H64C H 0.1859 -0.4745 0.6158 0.107 Uiso 1 1 calc R . .
C65 C -0.0020(5) -0.4162(3) 0.5796(3) 0.0762(16) Uani 1 1 d . . .
H65A H -0.0234 -0.4525 0.5397 0.114 Uiso 1 1 calc R . .
H65B H 0.0616 -0.3801 0.5648 0.114 Uiso 1 1 calc R . .
H65C H -0.0641 -0.3886 0.5905 0.114 Uiso 1 1 calc R . .
C66 C -0.0315(4) -0.3566(2) 0.9043(2) 0.0452(10) Uani 1 1 d . . .
H66 H -0.1005 -0.3933 0.8972 0.054 Uiso 1 1 calc R . .
C67 C 0.0341(5) -0.3840(3) 0.9692(3) 0.0724(15) Uani 1 1 d . . .
H67A H -0.0101 -0.3850 1.0137 0.109 Uiso 1 1 calc R . .
H67B H 0.1030 -0.3493 0.9766 0.109 Uiso 1 1 calc R . .
H67C H 0.0512 -0.4351 0.9587 0.109 Uiso 1 1 calc R . .
C68 C -0.0650(4) -0.2788(2) 0.9213(2) 0.0510(11) Uani 1 1 d . . .
H68A H -0.1065 -0.2814 0.9670 0.077 Uiso 1 1 calc R . .
H68B H -0.1113 -0.2636 0.8810 0.077 Uiso 1 1 calc R . .
H68C H 0.0015 -0.2413 0.9269 0.077 Uiso 1 1 calc R . .
C69 C -0.4518(3) -0.4866(2) 0.8416(2) 0.0327(8) Uani 1 1 d . . .
C70 C -0.4652(3) -0.4225(2) 0.8847(2) 0.0357(9) Uani 1 1 d . . .
C71 C -0.5718(3) -0.4040(2) 0.8934(2) 0.0439(10) Uani 1 1 d . . .
H71 H -0.5818 -0.3609 0.9222 0.053 Uiso 1 1 calc R . .
C72 C -0.6628(3) -0.4468(2) 0.8612(2) 0.0459(11) Uani 1 1 d . . .
H72 H -0.7344 -0.4327 0.8668 0.055 Uiso 1 1 calc R . .
C73 C -0.6493(3) -0.5100(2) 0.8212(2) 0.0432(10) Uani 1 1 d . . .
H73 H -0.7127 -0.5398 0.8002 0.052 Uiso 1 1 calc R . .
C74 C -0.5447(3) -0.5322(2) 0.8099(2) 0.0373(9) Uani 1 1 d . . .
C75 C -0.3660(3) -0.3770(2) 0.9238(2) 0.0417(10) Uani 1 1 d . . .
H75 H -0.3047 -0.3686 0.8877 0.050 Uiso 1 1 calc R . .
C76 C -0.3867(4) -0.2989(2) 0.9516(3) 0.0575(12) Uani 1 1 d . . .
H76A H -0.3194 -0.2732 0.9757 0.086 Uiso 1 1 calc R . .
H76B H -0.4470 -0.3052 0.9868 0.086 Uiso 1 1 calc R . .
H76C H -0.4071 -0.2684 0.9100 0.086 Uiso 1 1 calc R . .
C77 C -0.3255(4) -0.4218(2) 0.9883(2) 0.0486(11) Uani 1 1 d . . .
H77A H -0.2617 -0.3917 1.0124 0.073 Uiso 1 1 calc R . .
H77B H -0.3039 -0.4694 0.9700 0.073 Uiso 1 1 calc R . .
H77C H -0.3850 -0.4331 1.0236 0.073 Uiso 1 1 calc R . .
C78 C -0.5363(3) -0.6025(2) 0.7649(2) 0.0424(10) Uani 1 1 d . . .
H78 H -0.4573 -0.6115 0.7663 0.051 Uiso 1 1 calc R . .
C79 C -0.5695(4) -0.5930(3) 0.6843(2) 0.0605(13) Uani 1 1 d . . .
H79A H -0.5626 -0.6396 0.6571 0.091 Uiso 1 1 calc R . .
H79B H -0.5209 -0.5505 0.6630 0.091 Uiso 1 1 calc R . .
H79C H -0.6463 -0.5827 0.6813 0.091 Uiso 1 1 calc R . .
C80 C -0.6055(4) -0.6726(3) 0.7969(3) 0.0641(14) Uani 1 1 d . . .
H80A H -0.5978 -0.7170 0.7664 0.096 Uiso 1 1 calc R . .
H80B H -0.6833 -0.6648 0.7976 0.096 Uiso 1 1 calc R . .
H80C H -0.5795 -0.6809 0.8471 0.096 Uiso 1 1 calc R . .
C81 C -0.2710(3) -0.5754(2) 0.6466(2) 0.0407(10) Uani 1 1 d . . .
H81A H -0.3332 -0.6096 0.6676 0.049 Uiso 1 1 calc R . .
H81B H -0.2054 -0.5745 0.6795 0.049 Uiso 1 1 calc R . .
C82 C -0.3314(4) -0.4899(2) 0.5600(2) 0.0475(11) Uani 1 1 d . . .
H82A H -0.2776 -0.4513 0.5360 0.057 Uiso 1 1 calc R . .
H82B H -0.4057 -0.4739 0.5560 0.057 Uiso 1 1 calc R . .
C83 C -0.2464(4) -0.6004(2) 0.5709(2) 0.0503(11) Uani 1 1 d . . .
H83A H -0.2567 -0.6564 0.5666 0.060 Uiso 1 1 calc R . .
H83B H -0.1702 -0.5800 0.5567 0.060 Uiso 1 1 calc R . .
C84 C -0.3311(4) -0.5664(2) 0.5251(2) 0.0511(11) Uani 1 1 d . . .
H84A H -0.3091 -0.5617 0.4731 0.061 Uiso 1 1 calc R . .
H84B H -0.4047 -0.5974 0.5279 0.061 Uiso 1 1 calc R . .
N1 N -0.3024(2) -0.97893(17) 0.82749(16) 0.0302(7) Uani 1 1 d . . .
N2 N -0.0720(2) -0.98205(16) 0.77815(16) 0.0296(7) Uani 1 1 d . . .
N3 N -0.1087(2) -0.80248(17) 0.64285(17) 0.0358(7) Uani 1 1 d . . .
N4 N -0.3410(2) -0.49887(16) 0.82503(16) 0.0310(7) Uani 1 1 d . . .
N5 N -0.4165(3) -0.32419(18) 0.70309(17) 0.0385(8) Uani 1 1 d . . .
N6 N -0.1017(2) -0.45647(16) 0.78269(15) 0.0286(7) Uani 1 1 d . . .
O1 O -0.2630(2) -0.99883(13) 0.62977(13) 0.0357(6) Uani 1 1 d . . .
O2 O -0.2999(2) -0.49943(15) 0.63688(14) 0.0417(7) Uiso 1 1 d . . .
Ca1 Ca -0.21078(6) -0.91304(4) 0.72694(4) 0.02923(18) Uani 1 1 d . . .
Ca2 Ca -0.26321(6) -0.41187(4) 0.73390(4) 0.02917(18) Uani 1 1 d . . .

loop_
_atom_site_aniso_label
_atom_site_aniso_U_11
_atom_site_aniso_U_22
_atom_site_aniso_U_33
_atom_site_aniso_U_23
_atom_site_aniso_U_13
_atom_site_aniso_U_12
C1 0.067(3) 0.039(3) 0.059(3) 0.007(2) 0.022(2) 0.020(2)
C2 0.041(2) 0.026(2) 0.062(3) 0.0085(19) 0.000(2) 0.0123(17)
C3 0.040(2) 0.023(2) 0.044(2) 0.0018(17) -0.0019(17) 0.0044(16)
C4 0.069(3) 0.031(2) 0.046(3) 0.0010(19) -0.012(2) 0.010(2)
C5 0.094(4) 0.039(3) 0.065(3) -0.002(2) -0.045(3) 0.013(3)
C6 0.067(4) 0.033(3) 0.113(5) 0.003(3) -0.049(3) 0.008(2)
C7 0.038(3) 0.035(3) 0.108(5) 0.008(3) -0.003(3) 0.0085(19)
C8 0.044(3) 0.059(3) 0.058(3) 0.017(2) 0.015(2) 0.014(2)
C9 0.043(3) 0.044(3) 0.076(3) 0.008(2) -0.015(2) -0.004(2)
C10 0.033(2) 0.037(2) 0.035(2) 0.0034(18) 0.0054(16) 0.0034(17)
C11 0.040(2) 0.026(2) 0.043(2) 0.0050(17) 0.0059(17) 0.0061(16)
C12 0.030(2) 0.031(2) 0.033(2) -0.0002(17) -0.0008(15) 0.0084(16)
C13 0.036(2) 0.045(2) 0.047(2) 0.013(2) -0.0011(18) 0.0151(18)
C14 0.045(2) 0.046(3) 0.065(3) 0.020(2) 0.020(2) 0.009(2)
C15 0.0249(18) 0.032(2) 0.035(2) 0.0054(17) -0.0018(15) 0.0061(15)
C16 0.0267(19) 0.035(2) 0.034(2) 0.0003(17) -0.0019(15) 0.0060(16)
C17 0.031(2) 0.044(2) 0.045(2) -0.0011(19) 0.0061(17) 0.0091(18)
C18 0.025(2) 0.044(3) 0.060(3) 0.005(2) 0.0096(18) -0.0010(17)
C19 0.031(2) 0.033(2) 0.056(3) -0.0007(19) -0.0020(18) -0.0003(17)
C20 0.0282(19) 0.033(2) 0.039(2) -0.0002(17) -0.0011(16) 0.0044(16)
C21 0.030(2) 0.038(2) 0.036(2) 0.0009(17) 0.0012(16) 0.0054(16)
C22 0.042(2) 0.042(2) 0.058(3) -0.006(2) -0.001(2) 0.0121(19)
C23 0.043(2) 0.047(3) 0.039(2) -0.0033(19) 0.0002(18) 0.0052(19)
C24 0.039(2) 0.044(2) 0.043(2) -0.0063(19) -0.0008(18) 0.0046(18)
C25 0.071(3) 0.058(3) 0.041(3) -0.002(2) -0.005(2) 0.005(2)
C26 0.086(4) 0.044(3) 0.051(3) -0.012(2) 0.003(2) 0.003(2)
C27 0.0296(19) 0.033(2) 0.033(2) 0.0069(17) 0.0033(15) 0.0054(16)
C28 0.033(2) 0.038(2) 0.036(2) 0.0031(18) 0.0015(16) 0.0074(17)
C29 0.044(2) 0.045(2) 0.039(2) -0.0029(19) 0.0039(18) 0.0097(19)
C30 0.036(2) 0.054(3) 0.047(3) 0.003(2) 0.0068(19) 0.019(2)
C31 0.030(2) 0.058(3) 0.048(3) 0.002(2) 0.0002(18) 0.0091(19)
C32 0.031(2) 0.046(2) 0.037(2) 0.0004(19) 0.0001(16) 0.0052(17)
C33 0.030(2) 0.057(3) 0.048(3) -0.001(2) -0.0016(18) 0.0078(19)
C34 0.050(3) 0.074(3) 0.046(3) -0.001(2) -0.002(2) 0.022(2)
C35 0.055(3) 0.065(3) 0.071(3) -0.017(3) 0.000(2) -0.014(2)
C36 0.039(2) 0.051(3) 0.043(2) -0.008(2) -0.0036(18) 0.0101(19)
C37 0.074(4) 0.109(5) 0.066(4) 0.023(3) -0.027(3) 0.005(3)
C38 0.051(3) 0.057(3) 0.065(3) -0.008(2) -0.013(2) -0.002(2)
C39 0.044(2) 0.030(2) 0.045(2) 0.0061(18) 0.0010(18) 0.0050(17)
C40 0.045(2) 0.041(2) 0.032(2) 0.0035(18) -0.0047(17) 0.0013(18)
C41 0.092(4) 0.048(3) 0.040(3) 0.000(2) -0.011(2) -0.019(3)
C42 0.057(3) 0.038(3) 0.067(3) 0.002(2) -0.012(2) 0.002(2)
C43 0.054(3) 0.030(2) 0.066(3) 0.007(2) -0.024(2) -0.0024(19)
C44 0.043(2) 0.023(2) 0.045(2) 0.0069(17) -0.0084(18) 0.0022(16)
C45 0.033(2) 0.0253(19) 0.036(2) 0.0039(16) 0.0001(16) 0.0088(15)
C46 0.036(2) 0.032(2) 0.039(2) 0.0019(17) -0.0040(17) 0.0058(17)
C47 0.068(3) 0.045(3) 0.033(2) 0.0011(19) -0.002(2) 0.016(2)
C48 0.054(3) 0.054(3) 0.052(3) 0.014(2) 0.019(2) 0.013(2)
C49 0.032(2) 0.043(3) 0.075(3) 0.018(2) 0.007(2) 0.0028(18)
C50 0.039(2) 0.066(3) 0.067(3) 0.027(3) 0.010(2) 0.011(2)
C51 0.091(4) 0.055(3) 0.047(3) 0.012(2) 0.025(3) 0.037(3)
C52 0.033(2) 0.032(2) 0.0264(19) -0.0036(16) -0.0030(15) 0.0061(16)
C53 0.040(2) 0.028(2) 0.035(2) 0.0039(17) 0.0010(17) 0.0060(16)
C54 0.037(2) 0.027(2) 0.031(2) 0.0004(16) 0.0045(16) 0.0019(16)
C55 0.047(2) 0.037(2) 0.047(3) 0.0126(19) 0.0098(19) 0.0051(18)
C56 0.034(2) 0.043(2) 0.048(3) 0.008(2) -0.0010(18) 0.0114(18)
C57 0.0271(19) 0.036(2) 0.036(2) 0.0071(17) -0.0001(16) 0.0030(16)
C58 0.030(2) 0.051(3) 0.039(2) 0.0018(19) 0.0012(17) 0.0037(18)
C59 0.038(2) 0.067(3) 0.060(3) 0.011(3) 0.012(2) 0.001(2)
C60 0.033(2) 0.047(3) 0.082(4) 0.011(3) -0.002(2) -0.0099(19)
C61 0.044(2) 0.038(2) 0.055(3) 0.002(2) -0.010(2) -0.0045(19)
C62 0.037(2) 0.035(2) 0.038(2) 0.0031(18) -0.0086(17) -0.0013(17)
C63 0.042(2) 0.075(3) 0.039(3) -0.002(2) 0.0094(19) 0.001(2)
C64 0.090(4) 0.073(4) 0.057(3) 0.004(3) 0.009(3) 0.029(3)
C65 0.083(4) 0.100(4) 0.054(3) -0.013(3) -0.009(3) 0.045(3)
C66 0.056(3) 0.040(2) 0.036(2) -0.0038(19) -0.0024(19) -0.0089(19)
C67 0.124(5) 0.049(3) 0.045(3) 0.007(2) -0.011(3) 0.018(3)
C68 0.057(3) 0.052(3) 0.042(3) -0.007(2) -0.007(2) 0.002(2)
C69 0.033(2) 0.031(2) 0.034(2) 0.0049(17) 0.0087(16) 0.0051(16)
C70 0.038(2) 0.030(2) 0.039(2) 0.0077(18) 0.0097(17) 0.0044(16)
C71 0.052(3) 0.035(2) 0.047(3) 0.0076(19) 0.018(2) 0.013(2)
C72 0.035(2) 0.053(3) 0.053(3) 0.013(2) 0.0128(19) 0.013(2)
C73 0.029(2) 0.049(3) 0.050(3) 0.012(2) 0.0059(18) 0.0013(18)
C74 0.032(2) 0.039(2) 0.041(2) 0.0065(18) 0.0062(17) 0.0013(17)
C75 0.053(3) 0.032(2) 0.041(2) 0.0023(18) 0.0110(19) 0.0052(18)
C76 0.079(3) 0.038(3) 0.055(3) -0.007(2) 0.002(2) 0.007(2)
C77 0.060(3) 0.046(3) 0.040(2) -0.002(2) 0.004(2) 0.007(2)
C78 0.035(2) 0.043(2) 0.047(3) -0.008(2) 0.0036(18) -0.0014(18)
C79 0.053(3) 0.073(3) 0.054(3) -0.018(3) -0.008(2) 0.005(2)
C80 0.057(3) 0.046(3) 0.085(4) -0.005(3) 0.013(3) -0.008(2)
C81 0.048(2) 0.029(2) 0.047(2) -0.0019(18) -0.0036(19) 0.0092(18)
C82 0.059(3) 0.052(3) 0.034(2) 0.002(2) -0.0073(19) 0.016(2)
C83 0.066(3) 0.035(2) 0.051(3) -0.001(2) 0.015(2) 0.007(2)
C84 0.062(3) 0.051(3) 0.038(2) -0.012(2) -0.002(2) 0.001(2)
N1 0.0268(16) 0.0325(17) 0.0315(17) 0.0017(14) 0.0005(12) 0.0054(13)
N2 0.0240(15) 0.0307(17) 0.0340(17) 0.0018(14) 0.0004(12) 0.0032(12)
N3 0.0327(17) 0.0295(17) 0.045(2) 0.0014(15) -0.0007(14) 0.0034(13)
N4 0.0323(16) 0.0294(17) 0.0308(17) 0.0014(14) 0.0046(13) 0.0016(13)
N5 0.0443(19) 0.0363(19) 0.0365(19) 0.0085(15) 0.0076(15) 0.0102(15)
N6 0.0288(16) 0.0259(16) 0.0306(17) -0.0014(13) 0.0010(12) 0.0017(12)
O1 0.0451(15) 0.0278(14) 0.0339(15) 0.0000(11) -0.0050(11) 0.0044(11)
Ca1 0.0283(4) 0.0294(4) 0.0305(4) 0.0020(3) -0.0014(3) 0.0058(3)
Ca2 0.0301(4) 0.0273(4) 0.0298(4) 0.0017(3) -0.0004(3) 0.0031(3)

loop_
_atom_type_symbol
_atom_type_description
_atom_type_scat_dispersion_real
_atom_type_scat_dispersion_imag
_atom_type_scat_source
C C 0.0033 0.0016 'International Tables Vol C Tables 4.2.6.8 and 6.1.1.4'
H H 0.0000 0.0000 'International Tables Vol C Tables 4.2.6.8 and 6.1.1.4'
N N 0.0061 0.0033 'International Tables Vol C Tables 4.2.6.8 and 6.1.1.4'
O O 0.0106 0.0060 'International Tables Vol C Tables 4.2.6.8 and 6.1.1.4'
Ca Ca 0.2262 0.3064 'International Tables Vol C Tables 4.2.6.8 and 6.1.1.4'

loop_
_geom_angle_atom_site_label_1
_geom_angle_atom_site_label_2
_geom_angle_atom_site_label_3
_geom_angle
_geom_angle_site_symmetry_1
_geom_angle_site_symmetry_3
_geom_angle_publ_flag
C2 C1 Ca1 89.1(2) . . ?
C1 C2 C3 122.9(4) . . ?
C1 C2 C7 122.3(4) . . ?
C3 C2 C7 114.6(4) . . ?
C1 C2 Ca1 61.4(2) . . ?
C3 C2 Ca1 79.6(2) . . ?
C7 C2 Ca1 129.8(3) . . ?
C4 C3 C2 121.4(4) . . ?
C4 C3 N3 121.7(4) . . ?
C2 C3 N3 116.9(3) . . ?
C4 C3 Ca1 134.9(3) . . ?
C2 C3 Ca1 72.4(2) . . ?
N3 C3 Ca1 63.91(18) . . ?
C5 C4 C3 121.6(5) . . ?
C4 C5 C6 118.4(5) . . ?
C7 C6 C5 121.4(4) . . ?
C6 C7 C2 122.6(5) . . ?
N1 C10 C11 124.5(3) . . ?
N1 C10 C14 120.0(3) . . ?
C11 C10 C14 115.4(3) . . ?
C12 C11 C10 129.5(3) . . ?
N2 C12 C11 124.1(3) . . ?
N2 C12 C13 120.9(3) . . ?
C11 C12 C13 115.0(3) . . ?
C16 C15 C20 120.3(3) . . ?
C16 C15 N2 121.7(3) . . ?
C20 C15 N2 117.7(3) . . ?
C16 C15 Ca1 117.5(2) . . ?
C20 C15 Ca1 99.1(2) . . ?
N2 C15 Ca1 45.52(15) . . ?
C17 C16 C15 118.3(3) . . ?
C17 C16 C21 118.7(3) . . ?
C15 C16 C21 122.9(3) . . ?
C18 C17 C16 121.7(4) . . ?
C17 C18 C19 119.8(4) . . ?
C18 C19 C20 120.9(4) . . ?
C19 C20 C15 118.9(3) . . ?
C19 C20 C24 120.6(3) . . ?
C15 C20 C24 120.4(3) . . ?
C16 C21 C23 111.0(3) . . ?
C16 C21 C22 112.5(3) . . ?
C23 C21 C22 109.3(3) . . ?
C25 C24 C26 109.9(4) . . ?
C25 C24 C20 111.0(3) . . ?
C26 C24 C20 113.9(3) . . ?
C32 C27 C28 119.8(3) . . ?
C32 C27 N1 120.9(3) . . ?
C28 C27 N1 119.2(3) . . ?
C32 C27 Ca1 107.1(2) . . ?
C28 C27 Ca1 113.7(2) . . ?
N1 C27 Ca1 42.84(15) . . ?
C29 C28 C27 118.8(3) . . ?
C29 C28 C36 119.6(4) . . ?
C27 C28 C36 121.6(3) . . ?
C30 C29 C28 121.5(4) . . ?
C31 C30 C29 119.1(4) . . ?
C30 C31 C32 121.6(4) . . ?
C31 C32 C27 119.2(4) . . ?
C31 C32 C33 119.6(3) . . ?
C27 C32 C33 121.2(3) . . ?
C34 C33 C35 110.4(4) . . ?
C34 C33 C32 111.4(4) . . ?
C35 C33 C32 111.3(3) . . ?
C38 C36 C28 112.0(3) . . ?
C38 C36 C37 109.1(4) . . ?
C28 C36 C37 111.2(3) . . ?
O1 C39 C42 105.7(3) . . ?
O1 C40 C41 105.3(3) . . ?
C40 C41 C42 104.5(3) . . ?
C39 C42 C41 102.4(3) . . ?
C44 C43 Ca2 85.4(2) . . ?
C43 C44 C45 123.9(4) . . ?
C43 C44 C49 121.7(4) . . ?
C45 C44 C49 114.0(4) . . ?
C43 C44 Ca2 64.3(2) . . ?
C45 C44 Ca2 78.2(2) . . ?
C49 C44 Ca2 127.2(3) . . ?
C46 C45 C44 121.6(3) . . ?
C46 C45 N5 121.8(3) . . ?
C44 C45 N5 116.6(3) . . ?
C46 C45 Ca2 131.7(3) . . ?
C44 C45 Ca2 72.72(19) . . ?
N5 C45 Ca2 66.21(17) . . ?
C47 C46 C45 121.5(4) . . ?
C48 C47 C46 118.6(4) . . ?
C47 C48 C49 121.2(4) . . ?
C48 C49 C44 123.1(4) . . ?
N6 C52 C53 124.9(3) . . ?
N6 C52 C56 119.5(3) . . ?
C53 C52 C56 115.5(3) . . ?
C52 C53 C54 130.3(3) . . ?
N4 C54 C53 124.6(3) . . ?
N4 C54 C55 121.3(3) . . ?
C53 C54 C55 114.0(3) . . ?
C58 C57 C62 120.1(3) . . ?
C58 C57 N6 121.5(3) . . ?
C62 C57 N6 118.3(3) . . ?
C59 C58 C57 118.4(4) . . ?
C59 C58 C63 120.2(4) . . ?
C57 C58 C63 121.4(3) . . ?
C60 C59 C58 121.8(4) . . ?
C61 C60 C59 119.3(4) . . ?
C60 C61 C62 122.1(4) . . ?
C61 C62 C57 118.3(4) . . ?
C61 C62 C66 120.7(4) . . ?
C57 C62 C66 121.0(3) . . ?
C65 C63 C58 110.5(4) . . ?
C65 C63 C64 110.4(4) . . ?
C58 C63 C64 112.7(4) . . ?
C62 C66 C68 110.7(3) . . ?
C62 C66 C67 111.7(4) . . ?
C68 C66 C67 110.4(3) . . ?
C70 C69 C74 120.6(3) . . ?
C70 C69 N4 117.6(3) . . ?
C74 C69 N4 121.4(3) . . ?
C70 C69 Ca2 99.7(2) . . ?
C74 C69 Ca2 117.9(2) . . ?
N4 C69 Ca2 44.17(15) . . ?
C71 C70 C69 118.5(4) . . ?
C71 C70 C75 120.9(4) . . ?
C69 C70 C75 120.6(3) . . ?
C72 C71 C70 121.4(4) . . ?
C73 C72 C71 119.6(4) . . ?
C72 C73 C74 122.3(4) . . ?
C73 C74 C69 117.5(4) . . ?
C73 C74 C78 119.2(3) . . ?
C69 C74 C78 123.2(3) . . ?
C70 C75 C76 114.3(3) . . ?
C70 C75 C77 110.9(3) . . ?
C76 C75 C77 109.0(3) . . ?
C74 C78 C79 112.1(4) . . ?
C74 C78 C80 111.7(3) . . ?
C79 C78 C80 109.9(4) . . ?
02 C81 C83 104.5(3) . . ?
02 C82 C84 105.1(3) . . ?
C81 C83 C84 101.8(3) . . ?
C82 C84 C83 102.9(3) . . ?
C10 N1 C27 117.8(3) . . ?
C10 N1 Ca1 129.2(2) . . ?
C27 N1 Ca1 112.9(2) . . ?
C12 N2 C15 121.0(3) . . ?
C12 N2 Ca1 129.6(2) . . ?
C15 N2 Ca1 109.3(2) . . ?
C3 N3 C8 114.2(3) . . ?
C3 N3 C9 110.9(3) . . ?
C8 N3 C9 107.8(3) . . ?
C3 N3 Ca1 87.0(2) . . ?
C8 N3 Ca1 107.2(2) . . ?
C9 N3 Ca1 128.6(3) . . ?
C54 N4 C69 121.2(3) . . ?
C54 N4 Ca2 127.4(2) . . ?
C69 N4 Ca2 111.0(2) . . ?
C45 N5 C50 114.2(3) . . ?
C45 N5 C51 111.8(3) . . ?
C50 N5 C51 107.9(3) . . ?
C45 N5 Ca2 83.61(19) . . ?
C50 N5 Ca2 108.6(2) . . ?
C51 N5 Ca2 128.9(3) . . ?
C52 N6 C57 118.1(3) . . ?
C52 N6 Ca2 126.5(2) . . ?
C57 N6 Ca2 115.5(2) . . ?
C39 O1 C40 109.1(3) . . ?
C39 O1 Ca1 118.9(2) . . ?
C40 O1 Ca1 131.1(2) . . ?
C81 02 C82 108.9(3) . . ?
C81 02 Ca2 118.6(2) . . ?
C82 02 Ca2 131.6(2) . . ?
O1 Ca1 N1 101.11(10) . . ?
O1 Ca1 N2 95.50(9) . . ?
N1 Ca1 N2 76.84(10) . . ?
O1 Ca1 C1 121.20(13) . . ?
N1 Ca1 C1 99.33(12) . . ?
N2 Ca1 C1 142.88(14) . . ?
O1 Ca1 N3 95.77(9) . . ?
N1 Ca1 N3 162.05(10) . . ?
N2 Ca1 N3 107.75(9) . . ?
C1 Ca1 N3 66.25(12) . . ?
O1 Ca1 C2 94.54(11) . . ?
N1 Ca1 C2 119.83(11) . . ?
N2 Ca1 C2 158.31(11) . . ?
C1 Ca1 C2 29.49(13) . . ?
N3 Ca1 C2 52.02(10) . . ?
O1 Ca1 C3 83.53(10) . . ?
N1 Ca1 C3 147.47(10) . . ?
N2 Ca1 C3 135.21(10) . . ?
C1 Ca1 C3 53.12(12) . . ?
N3 Ca1 C3 29.09(9) . . ?
C2 Ca1 C3 28.00(11) . . ?
O1 Ca1 C15 97.62(9) . . ?
N1 Ca1 C15 101.04(9) . . ?
N2 Ca1 C15 25.17(9) . . ?
C1 Ca1 C15 131.11(13) . . ?
N3 Ca1 C15 82.59(9) . . ?
C2 Ca1 C15 133.96(10) . . ?
C3 Ca1 C15 110.31(10) . . ?
O1 Ca1 C27 107.30(9) . . ?
N1 Ca1 C27 24.27(9) . . ?
N2 Ca1 C27 99.61(9) . . ?
C1 Ca1 C27 76.11(12) . . ?
N3 Ca1 C27 142.15(9) . . ?
C2 Ca1 C27 95.67(10) . . ?
C3 Ca1 C27 123.54(10) . . ?
C15 Ca1 C27 122.12(9) . . ?
02 Ca2 N6 97.93(10) . . ?
02 Ca2 N4 94.15(10) . . ?
N6 Ca2 N4 78.79(10) . . ?
02 Ca2 C43 125.57(13) . . ?
N6 Ca2 C43 97.84(12) . . ?
N4 Ca2 C43 140.02(13) . . ?
02 Ca2 N5 98.94(10) . . ?
N6 Ca2 N5 162.11(10) . . ?
N4 Ca2 N5 105.81(10) . . ?
C43 Ca2 N5 67.30(12) . . ?
02 Ca2 C44 98.33(10) . . ?
N6 Ca2 C44 118.05(10) . . ?
N4 Ca2 C44 157.10(11) . . ?
C43 Ca2 C44 30.26(12) . . ?
N5 Ca2 C44 53.35(10) . . ?
02 Ca2 C45 86.30(10) . . ?
N6 Ca2 C45 146.45(10) . . ?
N4 Ca2 C45 134.33(10) . . ?
C43 Ca2 C45 54.85(11) . . ?
N5 Ca2 C45 30.18(9) . . ?
C44 Ca2 C45 29.06(10) . . ?
02 Ca2 C69 97.53(10) . . ?
N6 Ca2 C69 102.61(10) . . ?
N4 Ca2 C69 24.78(9) . . ?
C43 Ca2 C69 128.71(13) . . ?
N5 Ca2 C69 81.03(9) . . ?
C44 Ca2 C69 133.42(10) . . ?
C45 Ca2 C69 109.83(10) . . ?

loop_
_geom_bond_atom_site_label_1
_geom_bond_atom_site_label_2
_geom_bond_distance
_geom_bond_site_symmetry_2
_geom_bond_publ_flag
C1 C2 1.421(6) . ?
C1 Ca1 2.535(4) . ?
C2 C3 1.422(5) . ?
C2 C7 1.432(6) . ?
C2 Ca1 2.886(4) . ?
C3 C4 1.398(5) . ?
C3 N3 1.450(5) . ?
C3 Ca1 2.979(4) . ?
C4 C5 1.373(6) . ?
C5 C6 1.382(7) . ?
C6 C7 1.370(7) . ?
C8 N3 1.468(5) . ?
C9 N3 1.470(5) . ?
C10 N1 1.324(5) . ?
C10 C11 1.403(5) . ?
C10 C14 1.520(5) . ?
C11 C12 1.402(5) . ?
C12 N2 1.324(4) . ?
C12 C13 1.521(5) . ?
C15 C16 1.405(5) . ?
C15 C20 1.416(5) . ?
C15 N2 1.432(4) . ?
C15 Ca1 3.177(3) . ?
C16 C17 1.395(5) . ?
C16 C21 1.526(5) . ?
C17 C18 1.377(5) . ?
C18 C19 1.380(6) . ?
C19 C20 1.391(5) . ?
C20 C24 1.534(5) . ?
C21 C23 1.527(5) . ?
C21 C22 1.533(5) . ?
C24 C25 1.518(6) . ?
C24 C26 1.519(6) . ?
C27 C32 1.403(5) . ?
C27 C28 1.409(5) . ?
C27 N1 1.443(4) . ?
C27 Ca1 3.234(3) . ?
C28 C29 1.387(5) . ?
C28 C36 1.522(5) . ?
C29 C30 1.384(5) . ?
C30 C31 1.375(6) . ?
C31 C32 1.386(5) . ?
C32 C33 1.528(6) . ?
C33 C34 1.517(6) . ?
C33 C35 1.528(6) . ?
C36 C38 1.510(6) . ?
C36 C37 1.539(6) . ?
C39 O1 1.448(4) . ?
C39 C42 1.473(5) . ?
C40 O1 1.455(4) . ?
C40 C41 1.515(6) . ?
C41 C42 1.518(6) . ?
C43 C44 1.419(5) . ?
C43 Ca2 2.538(4) . ?
C44 C45 1.428(5) . ?
C44 C49 1.432(6) . ?
C44 Ca2 2.807(4) . ?
C45 C46 1.387(5) . ?
C45 N5 1.456(5) . ?
C45 Ca2 2.878(3) . ?
C46 C47 1.385(5) . ?
C47 C48 1.368(6) . ?
C48 C49 1.369(6) . ?
C50 N5 1.471(5) . ?
C51 N5 1.474(5) . ?
C52 N6 1.338(4) . ?
C52 C53 1.389(5) . ?
C52 C56 1.526(5) . ?
C53 C54 1.416(5) . ?
C54 N4 1.316(4) . ?
C54 C55 1.529(5) . ?
C57 C58 1.410(5) . ?
C57 C62 1.416(5) . ?
C57 N6 1.435(4) . ?
C58 C59 1.392(6) . ?
C58 C63 1.521(6) . ?
C59 C60 1.377(6) . ?
C60 C61 1.370(6) . ?
C61 C62 1.389(5) . ?
C62 C66 1.516(5) . ?
C63 C65 1.517(6) . ?
C63 C64 1.531(6) . ?
C66 C68 1.530(6) . ?
C66 C67 1.532(6) . ?
C69 C70 1.413(5) . ?
C69 C74 1.414(5) . ?
C69 N4 1.438(4) . ?
C69 Ca2 3.202(3) . ?
C70 C71 1.399(5) . ?
C70 C75 1.526(5) . ?
C71 C72 1.379(6) . ?
C72 C73 1.368(6) . ?
C73 C74 1.407(5) . ?
C74 C78 1.510(5) . ?
C75 C76 1.532(6) . ?
C75 C77 1.533(6) . ?
C78 C79 1.530(6) . ?
C78 C80 1.530(6) . ?
C81 02 1.454(4) . ?
C81 C83 1.495(5) . ?
C82 02 1.462(4) . ?
C82 C84 1.502(6) . ?
C83 C84 1.507(6) . ?
N1 Ca1 2.387(3) . ?
N2 Ca1 2.402(3) . ?
N3 Ca1 2.679(3) . ?
N4 Ca2 2.390(3) . ?
N5 Ca2 2.650(3) . ?
N6 Ca2 2.383(3) . ?
O1 Ca1 2.355(3) . ?
02 Ca2 2.349(3) . ?
